data_1517739
loop_
_publ_author_name
'Trinh, Cong'
'Kirlikovali, Kent'
'Das, Saptaparna'
'Ener, Maraia E.'
'Gray, Harry B.'
'Djurovich, Peter'
'Bradforth, Stephen E.'
'Thompson, Mark E.'

_publ_section_title
;
 Symmetry-Breaking Charge Transfer of Visible Light Absorbing Systems:
 Zinc Dipyrrins.
;
_journal_issue 38
_journal_name_full 'The journal of physical chemistry. C, Nanomaterials and interfaces'
_journal_page_first 21834
_journal_page_last 21845
_journal_paper_doi 10.1021/jp506855t
_journal_volume 118
_journal_year 2014
_chemical_formula_sum 'C52 H66 N4 Zn'
_chemical_formula_weight 812.46
_chemical_name_common ZIPYMe2Et
_space_group_crystal_system monoclinic
_space_group_IT_number 14
_space_group_name_Hall '-P 2yn'
_space_group_name_H-M_alt 'P 1 21/n 1'
_symmetry_space_group_name_Hall '-P 2yn'
_symmetry_space_group_name_H-M 'P 1 21/n 1'
_atom_sites_solution_hydrogens geom
_atom_sites_solution_primary direct
_atom_sites_solution_secondary difmap
_cell_angle_alpha 90
_cell_angle_beta 90.3010(10)
_cell_angle_gamma 90
_cell_formula_units_Z 4
_cell_length_a 14.1571(8)
_cell_length_b 12.7265(7)
_cell_length_c 25.3289(14)
_cell_measurement_reflns_used 9896
_cell_measurement_temperature 100.(2)
_cell_measurement_theta_max 30.5275
_cell_measurement_theta_min 2.2999
_cell_volume 4563.5(4)
_computing_cell_refinement 'APEX2 v2010.11-3 (Bruker AXS)'
_computing_data_collection 'Bruker Instrument Service v2011.12.2.0'
_computing_data_reduction 'SAINT V7.68A (Bruker AXS, 2009)'
_computing_structure_refinement 'SHELXL-97 (Sheldrick, 2008)'
_computing_structure_solution 'SHELXS-97 (Sheldrick, 2008)'
_diffrn_ambient_temperature 100.(2)
_diffrn_detector_area_resol_mean 8.3333
_diffrn_measured_fraction_theta_full 0.986
_diffrn_measured_fraction_theta_max 0.986
_diffrn_measurement_device_type 'Bruker APEX II CCD'
_diffrn_measurement_method 'omega- and phi-scans'
_diffrn_radiation_monochromator 'TRIUMPH curved-crystal'
_diffrn_radiation_type 'MoK\a '
_diffrn_radiation_wavelength 0.71073
_diffrn_reflns_av_R_equivalents 0.0458
_diffrn_reflns_av_sigmaI/netI 0.0313
_diffrn_reflns_limit_h_max 20
_diffrn_reflns_limit_h_min -20
_diffrn_reflns_limit_k_max 18
_diffrn_reflns_limit_k_min -18
_diffrn_reflns_limit_l_max 35
_diffrn_reflns_limit_l_min -36
_diffrn_reflns_number 107913
_diffrn_reflns_theta_full 30.57
_diffrn_reflns_theta_max 30.57
_diffrn_reflns_theta_min 1.61
_diffrn_source 'fine-focus tube'
_exptl_absorpt_coefficient_mu 0.577
_exptl_absorpt_correction_T_max 0.90
_exptl_absorpt_correction_T_min 0.79
_exptl_absorpt_correction_type multi-scan
_exptl_absorpt_process_details 'Bruker SADABS V2008/1'
_exptl_crystal_colour 'clear orange'
_exptl_crystal_density_diffrn 1.183
_exptl_crystal_density_method 'not measured'
_exptl_crystal_description Prism
_exptl_crystal_F_000 1744
_exptl_crystal_size_max 0.310
_exptl_crystal_size_mid 0.280
_exptl_crystal_size_min 0.190
_refine_diff_density_max 0.528
_refine_diff_density_min -0.337
_refine_ls_extinction_method none
_refine_ls_goodness_of_fit_ref 1.024
_refine_ls_hydrogen_treatment constr
_refine_ls_matrix_type full
_refine_ls_number_parameters 532
_refine_ls_number_reflns 13814
_refine_ls_number_restraints 0
_refine_ls_restrained_S_all 1.024
_refine_ls_R_factor_all 0.0631
_refine_ls_R_factor_gt 0.0408
_refine_ls_shift/su_max 0.002
_refine_ls_shift/su_mean 0.000
_refine_ls_structure_factor_coef Fsqd
_refine_ls_weighting_details 'calc w=1/[\s^2^(Fo^2^)+(0.0542P)^2^+2.1872P] where P=(Fo^2^+2Fc^2^)/3'
_refine_ls_weighting_scheme calc
_refine_ls_wR_factor_gt 0.1011
_refine_ls_wR_factor_ref 0.1122
_reflns_number_gt 10455
_reflns_number_total 13814
_reflns_threshold_expression >2sigma(I)
_cod_data_source_file jp506855t_si_002.cif
_cod_data_source_block I
_cod_depositor_comments 'Adding full bibliography for 1517738--1517741.cif.'
_cod_database_code 1517739

loop_
_space_group_symop_operation_xyz
'x, y, z'
'-x+1/2, y+1/2, -z+1/2'
'-x, -y, -z'
'x-1/2, -y-1/2, z-1/2'

loop_
_atom_site_type_symbol
_atom_site_label
_atom_site_fract_x
_atom_site_fract_y
_atom_site_fract_z
_atom_site_U_iso_or_equiv
_atom_site_adp_type
_atom_site_calc_flag
_atom_site_refinement_flags
_atom_site_occupancy
C C1 -0.12832(13) 0.11753(19) 0.28303(9) 0.0457(5) Uani d . 1
H H1A -0.1577 0.186 0.2895 0.069 Uiso calc R 1
H H1B -0.1248 0.078 0.3162 0.069 Uiso calc R 1
H H1C -0.1663 0.0782 0.2573 0.069 Uiso calc R 1
C C2 -0.02956(12) 0.13357(16) 0.26157(7) 0.0316(4) Uani d . 1
C C3 -0.00463(11) 0.22667(14) 0.23774(7) 0.0288(4) Uani d . 1
H H3 -0.0493 0.2823 0.2361 0.035 Uiso calc R 1
C C4 0.03701(13) 0.05395(15) 0.26502(7) 0.0325(4) Uani d . 1
H H4 0.0209 -0.0098 0.2823 0.039 Uiso calc R 1
C C5 0.12753(12) 0.06525(13) 0.24355(7) 0.0272(3) Uani d . 1
C C6 0.08504(11) 0.24126(13) 0.21587(6) 0.0230(3) Uani d . 1
C C7 0.10886(13) 0.34292(14) 0.18825(8) 0.0343(4) Uani d . 1
H H7A 0.1748 0.3615 0.1956 0.051 Uiso calc R 1
H H7B 0.0673 0.3989 0.2011 0.051 Uiso calc R 1
H H7C 0.0999 0.3343 0.1501 0.051 Uiso calc R 1
C C8 0.19900(14) -0.02122(15) 0.24721(9) 0.0415(5) Uani d . 1
H H8A 0.2159 -0.0445 0.2116 0.062 Uiso calc R 1
H H8B 0.1723 -0.0803 0.2669 0.062 Uiso calc R 1
H H8C 0.2556 0.0046 0.2655 0.062 Uiso calc R 1
C C9 0.15086(10) 0.15949(12) 0.21834(6) 0.0199(3) Uani d . 1
C C10 0.24541(10) 0.17201(12) 0.19275(6) 0.0191(3) Uani d . 1
C C11 0.32038(10) 0.20542(12) 0.22588(6) 0.0200(3) Uani d . 1
C C12 0.32193(11) 0.22171(12) 0.28236(6) 0.0222(3) Uani d . 1
C C13 0.24226(12) 0.21864(16) 0.32148(7) 0.0327(4) Uani d . 1
H H13A 0.2638 0.248 0.3552 0.049 Uiso calc R 1
H H13B 0.222 0.1457 0.3267 0.049 Uiso calc R 1
H H13C 0.1891 0.2602 0.308 0.049 Uiso calc R 1
C C14 0.41429(11) 0.24753(13) 0.29573(6) 0.0233(3) Uani d . 1
C C15 0.45656(12) 0.26768(14) 0.34941(6) 0.0274(3) Uani d . 1
H H15A 0.4065 0.2923 0.3736 0.033 Uiso calc R 1
H H15B 0.5046 0.3239 0.3467 0.033 Uiso calc R 1
C C16 0.50242(14) 0.16901(17) 0.37228(7) 0.0381(4) Uani d . 1
H H16A 0.454 0.1151 0.3777 0.057 Uiso calc R 1
H H16B 0.5326 0.186 0.4061 0.057 Uiso calc R 1
H H16C 0.5501 0.1426 0.3477 0.057 Uiso calc R 1
C C17 0.46642(11) 0.24816(14) 0.24820(6) 0.0245(3) Uani d . 1
C C18 0.56939(11) 0.27131(16) 0.24171(7) 0.0331(4) Uani d . 1
H H18A 0.6051 0.2053 0.2418 0.05 Uiso calc R 1
H H18B 0.5912 0.3158 0.2709 0.05 Uiso calc R 1
H H18C 0.5793 0.308 0.2082 0.05 Uiso calc R 1
C C19 0.24863(10) 0.14767(12) 0.13845(6) 0.0211(3) Uani d . 1
C C20 0.17491(10) 0.10465(13) 0.10521(6) 0.0233(3) Uani d . 1
C C21 0.16393(11) 0.04848(14) 0.00689(7) 0.0281(3) Uani d . 1
H H21A 0.1295 -0.0165 0.0164 0.034 Uiso calc R 1
H H21B 0.2117 0.0298 -0.0199 0.034 Uiso calc R 1
C C22 0.09409(13) 0.12742(16) -0.01716(7) 0.0353(4) Uani d . 1
H H22A 0.0461 0.1455 0.009 0.053 Uiso calc R 1
H H22B 0.0635 0.0961 -0.0482 0.053 Uiso calc R 1
H H22C 0.1281 0.1911 -0.0277 0.053 Uiso calc R 1
C C23 0.07440(11) 0.07656(16) 0.11790(7) 0.0340(4) Uani d . 1
H H23A 0.0454 0.0413 0.0875 0.051 Uiso calc R 1
H H23B 0.0389 0.1406 0.126 0.051 Uiso calc R 1
H H23C 0.0733 0.0295 0.1485 0.051 Uiso calc R 1
C C24 0.21349(11) 0.09047(13) 0.05533(6) 0.0252(3) Uani d . 1
C C25 0.38034(13) 0.1250(2) 0.01495(7) 0.0435(5) Uani d . 1
H H25A 0.3676 0.1839 -0.009 0.065 Uiso calc R 1
H H25B 0.3764 0.0588 -0.0047 0.065 Uiso calc R 1
H H25C 0.4438 0.1325 0.0302 0.065 Uiso calc R 1
C C26 0.30844(11) 0.12457(14) 0.05857(6) 0.0277(3) Uani d . 1
C C27 0.35482(12) 0.44300(16) 0.10044(8) 0.0341(4) Uani d . 1
H H27A 0.3252 0.3734 0.0997 0.051 Uiso calc R 1
H H27B 0.3263 0.4874 0.0731 0.051 Uiso calc R 1
H H27C 0.3451 0.4753 0.1351 0.051 Uiso calc R 1
C C28 0.45855(11) 0.43206(13) 0.09037(6) 0.0250(3) Uani d . 1
C C29 0.49397(14) 0.70004(15) 0.09491(7) 0.0349(4) Uani d . 1
H H29A 0.4535 0.6783 0.1242 0.052 Uiso calc R 1
H H29B 0.4714 0.7672 0.0807 0.052 Uiso calc R 1
H H29C 0.5591 0.7081 0.1076 0.052 Uiso calc R 1
C C30 0.49080(13) 0.61695(14) 0.05170(7) 0.0304(4) Uani d . 1
H H30A 0.4256 0.613 0.0375 0.036 Uiso calc R 1
H H30B 0.5325 0.6394 0.0226 0.036 Uiso calc R 1
C C31 0.52040(11) 0.50885(13) 0.06943(6) 0.0252(3) Uani d . 1
C C32 0.60970(11) 0.46401(13) 0.06810(6) 0.0239(3) Uani d . 1
C C33 0.69542(12) 0.52096(14) 0.04855(7) 0.0325(4) Uani d . 1
H H33A 0.676 0.5865 0.0313 0.049 Uiso calc R 1
H H33B 0.7289 0.4766 0.0232 0.049 Uiso calc R 1
H H33C 0.7373 0.537 0.0784 0.049 Uiso calc R 1
C C34 0.59992(10) 0.35794(13) 0.08822(6) 0.0215(3) Uani d . 1
C C35 0.66943(10) 0.27970(12) 0.09544(6) 0.0208(3) Uani d . 1
C C36 0.65731(10) 0.17675(13) 0.11567(6) 0.0211(3) Uani d . 1
C C37 0.72848(10) 0.10082(13) 0.13069(6) 0.0227(3) Uani d . 1
C C38 0.83437(11) 0.10680(13) 0.12714(7) 0.0263(3) Uani d . 1
H H38A 0.8622 0.0429 0.1422 0.04 Uiso calc R 1
H H38B 0.857 0.1682 0.1469 0.04 Uiso calc R 1
H H38C 0.8529 0.1132 0.0901 0.04 Uiso calc R 1
C C39 0.75246(14) -0.16328(15) 0.13357(8) 0.0353(4) Uani d . 1
H H39A 0.6976 -0.1828 0.112 0.053 Uiso calc R 1
H H39B 0.7779 -0.226 0.151 0.053 Uiso calc R 1
H H39C 0.8011 -0.1323 0.111 0.053 Uiso calc R 1
C C40 0.72274(12) -0.08364(14) 0.17510(7) 0.0291(3) Uani d . 1
H H40A 0.6757 -0.1166 0.1986 0.035 Uiso calc R 1
H H40B 0.7785 -0.0649 0.1969 0.035 Uiso calc R 1
C C41 0.68104(11) 0.01526(13) 0.15215(6) 0.0243(3) Uani d . 1
C C42 0.58321(11) 0.03872(13) 0.14883(6) 0.0256(3) Uani d . 1
C C43 0.50208(13) -0.02746(15) 0.16709(8) 0.0359(4) Uani d . 1
H H43A 0.4801 -0.0017 0.2014 0.054 Uiso calc R 1
H H43B 0.5227 -0.1006 0.1706 0.054 Uiso calc R 1
H H43C 0.4504 -0.0232 0.1413 0.054 Uiso calc R 1
C C44 1.05248(12) 0.39444(15) 0.03594(8) 0.0330(4) Uani d . 1
H H44A 1.0693 0.4618 0.0522 0.049 Uiso calc R 1
H H44B 1.0571 0.4002 -0.0025 0.049 Uiso calc R 1
H H44C 1.0958 0.3398 0.0486 0.049 Uiso calc R 1
C C45 0.95250(11) 0.36579(13) 0.05077(7) 0.0260(3) Uani d . 1
C C46 0.91688(11) 0.39228(13) 0.10002(7) 0.0260(3) Uani d . 1
H H46 0.9557 0.4308 0.1239 0.031 Uiso calc R 1
C C47 0.89370(11) 0.31094(13) 0.01623(6) 0.0253(3) Uani d . 1
H H47 0.9168 0.2924 -0.0177 0.03 Uiso calc R 1
C C48 0.82597(11) 0.36412(13) 0.11556(6) 0.0233(3) Uani d . 1
C C49 0.79129(12) 0.39245(15) 0.16999(7) 0.0304(4) Uani d . 1
H H49A 0.7315 0.4309 0.167 0.046 Uiso calc R 1
H H49B 0.8384 0.4367 0.1878 0.046 Uiso calc R 1
H H49C 0.7815 0.3282 0.1905 0.046 Uiso calc R 1
C C50 0.74009(12) 0.22434(14) -0.00936(7) 0.0285(3) Uani d . 1
H H50A 0.7778 0.2049 -0.0402 0.043 Uiso calc R 1
H H50B 0.6878 0.2699 -0.0205 0.043 Uiso calc R 1
H H50C 0.7147 0.1607 0.0071 0.043 Uiso calc R 1
C C51 0.80171(11) 0.28223(12) 0.02994(6) 0.0225(3) Uani d . 1
C C52 0.76815(10) 0.30918(12) 0.08018(6) 0.0206(3) Uani d . 1
N N1 0.56901(9) 0.13356(11) 0.12733(5) 0.0233(3) Uani d . 1
N N2 0.50442(9) 0.34305(11) 0.10139(5) 0.0226(3) Uani d . 1
N N3 0.32988(9) 0.15830(12) 0.10720(5) 0.0250(3) Uani d . 1
N N4 0.41166(9) 0.22357(11) 0.20688(5) 0.0230(3) Uani d . 1
Zn Zn1 0.451028(12) 0.214282(15) 0.132369(7) 0.02197(6) Uani d . 1

loop_
_atom_site_aniso_label
_atom_site_aniso_U_11
_atom_site_aniso_U_22
_atom_site_aniso_U_33
_atom_site_aniso_U_12
_atom_site_aniso_U_13
_atom_site_aniso_U_23
C1 0.0279(9) 0.0651(14) 0.0442(11) -0.0153(9) 0.0146(8) -0.0161(10)
C2 0.0226(8) 0.0465(10) 0.0258(8) -0.0088(7) 0.0040(6) -0.0102(7)
C3 0.0184(7) 0.0377(9) 0.0304(8) 0.0010(6) -0.0008(6) -0.0123(7)
C4 0.0351(9) 0.0333(9) 0.0293(8) -0.0148(7) 0.0037(7) 0.0020(7)
C5 0.0244(8) 0.0257(8) 0.0315(8) -0.0053(6) -0.0015(6) 0.0019(6)
C6 0.0185(7) 0.0267(8) 0.0238(7) -0.0014(6) -0.0025(5) -0.0053(6)
C7 0.0275(8) 0.0269(9) 0.0485(11) 0.0030(7) -0.0062(7) 0.0042(8)
C8 0.0366(10) 0.0262(9) 0.0617(13) -0.0007(7) -0.0007(9) 0.0106(9)
C9 0.0160(6) 0.0234(7) 0.0203(7) -0.0039(5) -0.0012(5) -0.0016(5)
C10 0.0148(6) 0.0189(7) 0.0235(7) 0.0003(5) -0.0002(5) 0.0015(5)
C11 0.0160(6) 0.0232(7) 0.0208(7) -0.0023(5) -0.0004(5) 0.0020(5)
C12 0.0204(7) 0.0270(8) 0.0191(7) -0.0036(6) -0.0017(5) 0.0023(6)
C13 0.0264(8) 0.0505(11) 0.0213(7) -0.0098(7) 0.0023(6) -0.0003(7)
C14 0.0213(7) 0.0280(8) 0.0204(7) -0.0019(6) -0.0029(6) 0.0008(6)
C15 0.0241(8) 0.0370(9) 0.0211(7) -0.0027(6) -0.0034(6) -0.0009(6)
C16 0.0400(10) 0.0470(11) 0.0272(9) 0.0033(9) -0.0076(7) 0.0055(8)
C17 0.0179(7) 0.0330(8) 0.0225(7) -0.0023(6) -0.0030(6) -0.0015(6)
C18 0.0175(7) 0.0539(12) 0.0280(8) -0.0069(7) -0.0029(6) -0.0042(8)
C19 0.0145(6) 0.0264(7) 0.0224(7) -0.0008(5) -0.0015(5) -0.0018(6)
C20 0.0158(6) 0.0289(8) 0.0253(7) -0.0010(6) -0.0026(5) -0.0050(6)
C21 0.0221(7) 0.0345(9) 0.0275(8) 0.0017(6) -0.0033(6) -0.0095(7)
C22 0.0282(9) 0.0452(11) 0.0326(9) 0.0056(8) -0.0092(7) -0.0090(8)
C23 0.0189(7) 0.0507(11) 0.0324(9) -0.0083(7) 0.0005(6) -0.0153(8)
C24 0.0187(7) 0.0314(8) 0.0255(8) 0.0020(6) -0.0031(6) -0.0056(6)
C25 0.0238(8) 0.0801(16) 0.0265(9) -0.0098(9) 0.0026(7) -0.0112(9)
C26 0.0200(7) 0.0404(9) 0.0227(8) -0.0006(6) -0.0017(6) -0.0035(7)
C27 0.0213(8) 0.0445(10) 0.0363(9) 0.0101(7) -0.0002(7) -0.0017(8)
C28 0.0209(7) 0.0342(9) 0.0200(7) 0.0062(6) -0.0027(6) -0.0020(6)
C29 0.0422(10) 0.0316(9) 0.0308(9) 0.0024(7) -0.0037(7) -0.0024(7)
C30 0.0335(9) 0.0317(9) 0.0258(8) 0.0109(7) -0.0038(7) 0.0006(7)
C31 0.0259(8) 0.0298(8) 0.0200(7) 0.0075(6) -0.0032(6) -0.0002(6)
C32 0.0232(7) 0.0289(8) 0.0195(7) 0.0035(6) -0.0006(6) 0.0018(6)
C33 0.0310(9) 0.0291(9) 0.0377(9) 0.0029(7) 0.0058(7) 0.0107(7)
C34 0.0169(6) 0.0288(8) 0.0187(7) 0.0020(6) -0.0001(5) 0.0022(6)
C35 0.0158(6) 0.0286(8) 0.0181(6) 0.0005(5) -0.0006(5) 0.0009(6)
C36 0.0153(6) 0.0271(7) 0.0209(7) -0.0005(5) -0.0007(5) 0.0024(6)
C37 0.0185(7) 0.0280(8) 0.0216(7) 0.0021(6) -0.0021(5) 0.0000(6)
C38 0.0169(7) 0.0280(8) 0.0341(9) 0.0027(6) -0.0039(6) 0.0023(6)
C39 0.0352(9) 0.0339(10) 0.0367(10) 0.0039(7) 0.0013(7) 0.0026(8)
C40 0.0304(8) 0.0289(8) 0.0281(8) 0.0033(7) -0.0003(6) 0.0054(6)
C41 0.0226(7) 0.0270(8) 0.0234(7) 0.0013(6) -0.0006(6) 0.0025(6)
C42 0.0223(7) 0.0295(8) 0.0250(8) -0.0010(6) 0.0023(6) 0.0017(6)
C43 0.0283(9) 0.0330(9) 0.0463(11) -0.0034(7) 0.0078(8) 0.0052(8)
C44 0.0223(8) 0.0362(10) 0.0405(10) -0.0042(7) 0.0079(7) 0.0010(8)
C45 0.0196(7) 0.0264(8) 0.0321(8) 0.0011(6) 0.0051(6) 0.0051(6)
C46 0.0201(7) 0.0257(8) 0.0321(8) -0.0019(6) -0.0007(6) -0.0010(6)
C47 0.0226(7) 0.0290(8) 0.0244(7) 0.0034(6) 0.0045(6) 0.0037(6)
C48 0.0184(7) 0.0262(8) 0.0252(7) 0.0007(6) 0.0014(6) 0.0005(6)
C49 0.0240(8) 0.0402(10) 0.0270(8) -0.0016(7) 0.0014(6) -0.0070(7)
C50 0.0227(7) 0.0383(9) 0.0245(8) 0.0037(6) -0.0016(6) -0.0036(7)
C51 0.0188(7) 0.0263(8) 0.0225(7) 0.0037(6) 0.0006(5) 0.0031(6)
C52 0.0165(6) 0.0232(7) 0.0221(7) 0.0018(5) 0.0009(5) 0.0035(5)
N1 0.0168(6) 0.0283(7) 0.0246(6) -0.0016(5) 0.0010(5) 0.0020(5)
N2 0.0156(6) 0.0317(7) 0.0204(6) 0.0036(5) -0.0004(5) 0.0011(5)
N3 0.0155(6) 0.0389(8) 0.0208(6) -0.0018(5) -0.0009(5) -0.0030(5)
N4 0.0143(5) 0.0335(7) 0.0211(6) -0.0025(5) -0.0018(5) -0.0008(5)
Zn1 0.01262(8) 0.03368(11) 0.01959(9) -0.00104(7) -0.00083(6) -0.00028(7)

loop_
_atom_type_symbol
_atom_type_description
_atom_type_scat_dispersion_real
_atom_type_scat_dispersion_imag
_atom_type_scat_source
C C 0.0033 0.0016 'International Tables Vol C Tables 4.2.6.8 and 6.1.1.4'
H H 0.0000 0.0000 'International Tables Vol C Tables 4.2.6.8 and 6.1.1.4'
N N 0.0061 0.0033 'International Tables Vol C Tables 4.2.6.8 and 6.1.1.4'
Zn Zn 0.2839 1.4301 'International Tables Vol C Tables 4.2.6.8 and 6.1.1.4'

loop_
_geom_angle_atom_site_label_1
_geom_angle_atom_site_label_2
_geom_angle_atom_site_label_3
_geom_angle
C2 C1 H1A 109.5
C2 C1 H1B 109.5
H1A C1 H1B 109.5
C2 C1 H1C 109.5
H1A C1 H1C 109.5
H1B C1 H1C 109.5
C3 C2 C4 118.75(15)
C3 C2 C1 120.80(18)
C4 C2 C1 120.44(18)
C2 C3 C6 121.52(16)
C2 C3 H3 119.2
C6 C3 H3 119.2
C2 C4 C5 121.54(16)
C2 C4 H4 119.2
C5 C4 H4 119.2
C9 C5 C4 118.91(16)
C9 C5 C8 119.81(15)
C4 C5 C8 121.28(16)
C9 C6 C3 119.28(15)
C9 C6 C7 120.54(14)
C3 C6 C7 120.15(15)
C6 C7 H7A 109.5
C6 C7 H7B 109.5
H7A C7 H7B 109.5
C6 C7 H7C 109.5
H7A C7 H7C 109.5
H7B C7 H7C 109.5
C5 C8 H8A 109.5
C5 C8 H8B 109.5
H8A C8 H8B 109.5
C5 C8 H8C 109.5
H8A C8 H8C 109.5
H8B C8 H8C 109.5
C6 C9 C5 119.97(14)
C6 C9 C10 119.87(13)
C5 C9 C10 120.14(14)
C19 C10 C11 128.03(13)
C19 C10 C9 115.59(12)
C11 C10 C9 116.37(13)
N4 C11 C10 122.44(13)
N4 C11 C12 107.88(12)
C10 C11 C12 129.60(13)
C14 C12 C11 106.55(13)
C14 C12 C13 123.59(14)
C11 C12 C13 129.79(14)
C12 C13 H13A 109.5
C12 C13 H13B 109.5
H13A C13 H13B 109.5
C12 C13 H13C 109.5
H13A C13 H13C 109.5
H13B C13 H13C 109.5
C12 C14 C17 106.76(13)
C12 C14 C15 129.08(15)
C17 C14 C15 124.12(14)
C14 C15 C16 111.67(15)
C14 C15 H15A 109.3
C16 C15 H15A 109.3
C14 C15 H15B 109.3
C16 C15 H15B 109.3
H15A C15 H15B 107.9
C15 C16 H16A 109.5
C15 C16 H16B 109.5
H16A C16 H16B 109.5
C15 C16 H16C 109.5
H16A C16 H16C 109.5
H16B C16 H16C 109.5
N4 C17 C14 111.22(14)
N4 C17 C18 121.43(14)
C14 C17 C18 127.36(14)
C17 C18 H18A 109.5
C17 C18 H18B 109.5
H18A C18 H18B 109.5
C17 C18 H18C 109.5
H18A C18 H18C 109.5
H18B C18 H18C 109.5
N3 C19 C10 123.95(13)
N3 C19 C20 107.39(13)
C10 C19 C20 128.61(13)
C24 C20 C19 107.01(13)
C24 C20 C23 122.67(14)
C19 C20 C23 130.32(14)
C24 C21 C22 112.78(14)
C24 C21 H21A 109.0
C22 C21 H21A 109.0
C24 C21 H21B 109.0
C22 C21 H21B 109.0
H21A C21 H21B 107.8
C21 C22 H22A 109.5
C21 C22 H22B 109.5
H22A C22 H22B 109.5
C21 C22 H22C 109.5
H22A C22 H22C 109.5
H22B C22 H22C 109.5
C20 C23 H23A 109.5
C20 C23 H23B 109.5
H23A C23 H23B 109.5
C20 C23 H23C 109.5
H23A C23 H23C 109.5
H23B C23 H23C 109.5
C20 C24 C26 106.56(13)
C20 C24 C21 127.01(14)
C26 C24 C21 126.43(15)
C26 C25 H25A 109.5
C26 C25 H25B 109.5
H25A C25 H25B 109.5
C26 C25 H25C 109.5
H25A C25 H25C 109.5
H25B C25 H25C 109.5
N3 C26 C24 111.28(14)
N3 C26 C25 121.56(14)
C24 C26 C25 127.16(15)
C28 C27 H27A 109.5
C28 C27 H27B 109.5
H27A C27 H27B 109.5
C28 C27 H27C 109.5
H27A C27 H27C 109.5
H27B C27 H27C 109.5
N2 C28 C31 111.27(14)
N2 C28 C27 121.30(15)
C31 C28 C27 127.43(15)
C30 C29 H29A 109.5
C30 C29 H29B 109.5
H29A C29 H29B 109.5
C30 C29 H29C 109.5
H29A C29 H29C 109.5
H29B C29 H29C 109.5
C31 C30 C29 114.40(14)
C31 C30 H30A 108.7
C29 C30 H30A 108.7
C31 C30 H30B 108.7
C29 C30 H30B 108.7
H30A C30 H30B 107.6
C32 C31 C28 106.88(14)
C32 C31 C30 128.35(16)
C28 C31 C30 124.76(15)
C31 C32 C34 106.60(14)
C31 C32 C33 123.24(15)
C34 C32 C33 130.16(14)
C32 C33 H33A 109.5
C32 C33 H33B 109.5
H33A C33 H33B 109.5
C32 C33 H33C 109.5
H33A C33 H33C 109.5
H33B C33 H33C 109.5
N2 C34 C35 122.99(14)
N2 C34 C32 107.60(13)
C35 C34 C32 129.40(14)
C34 C35 C36 127.83(14)
C34 C35 C52 116.12(13)
C36 C35 C52 116.05(13)
N1 C36 C35 123.34(13)
N1 C36 C37 107.71(13)
C35 C36 C37 128.86(14)
C41 C37 C36 106.79(13)
C41 C37 C38 123.11(14)
C36 C37 C38 130.08(14)
C37 C38 H38A 109.5
C37 C38 H38B 109.5
H38A C38 H38B 109.5
C37 C38 H38C 109.5
H38A C38 H38C 109.5
H38B C38 H38C 109.5
C40 C39 H39A 109.5
C40 C39 H39B 109.5
H39A C39 H39B 109.5
C40 C39 H39C 109.5
H39A C39 H39C 109.5
H39B C39 H39C 109.5
C41 C40 C39 113.52(14)
C41 C40 H40A 108.9
C39 C40 H40A 108.9
C41 C40 H40B 108.9
C39 C40 H40B 108.9
H40A C40 H40B 107.7
C37 C41 C42 106.57(14)
C37 C41 C40 128.02(14)
C42 C41 C40 125.41(15)
N1 C42 C41 110.99(14)
N1 C42 C43 121.22(15)
C41 C42 C43 127.77(15)
C42 C43 H43A 109.5
C42 C43 H43B 109.5
H43A C43 H43B 109.5
C42 C43 H43C 109.5
H43A C43 H43C 109.5
H43B C43 H43C 109.5
C45 C44 H44A 109.5
C45 C44 H44B 109.5
H44A C44 H44B 109.5
C45 C44 H44C 109.5
H44A C44 H44C 109.5
H44B C44 H44C 109.5
C46 C45 C47 117.85(14)
C46 C45 C44 120.63(15)
C47 C45 C44 121.51(15)
C45 C46 C48 122.06(15)
C45 C46 H46 119.0
C48 C46 H46 119.0
C45 C47 C51 121.98(15)
C45 C47 H47 119.0
C51 C47 H47 119.0
C46 C48 C52 119.06(14)
C46 C48 C49 120.09(14)
C52 C48 C49 120.85(14)
C48 C49 H49A 109.5
C48 C49 H49B 109.5
H49A C49 H49B 109.5
C48 C49 H49C 109.5
H49A C49 H49C 109.5
H49B C49 H49C 109.5
C51 C50 H50A 109.5
C51 C50 H50B 109.5
H50A C50 H50B 109.5
C51 C50 H50C 109.5
H50A C50 H50C 109.5
H50B C50 H50C 109.5
C47 C51 C52 118.80(15)
C47 C51 C50 119.91(14)
C52 C51 C50 121.28(14)
C48 C52 C51 120.24(14)
C48 C52 C35 120.22(13)
C51 C52 C35 119.54(13)
C42 N1 C36 107.93(13)
C42 N1 Zn1 124.78(11)
C36 N1 Zn1 124.69(11)
C28 N2 C34 107.65(13)
C28 N2 Zn1 127.03(11)
C34 N2 Zn1 125.29(10)
C26 N3 C19 107.77(13)
C26 N3 Zn1 127.58(11)
C19 N3 Zn1 124.65(10)
C17 N4 C11 107.59(13)
C17 N4 Zn1 126.67(11)
C11 N4 Zn1 125.75(10)
N3 Zn1 N1 122.08(6)
N3 Zn1 N2 120.64(6)
N1 Zn1 N2 94.64(5)
N3 Zn1 N4 94.69(5)
N1 Zn1 N4 109.73(5)
N2 Zn1 N4 116.23(6)

loop_
_geom_bond_atom_site_label_1
_geom_bond_atom_site_label_2
_geom_bond_distance
C1 C2 1.517(2)
C1 H1A 0.98
C1 H1B 0.98
C1 H1C 0.98
C2 C3 1.377(3)
C2 C4 1.386(3)
C3 C6 1.400(2)
C3 H3 0.95
C4 C5 1.402(2)
C4 H4 0.95
C5 C9 1.399(2)
C5 C8 1.497(3)
C6 C9 1.398(2)
C6 C7 1.510(2)
C7 H7A 0.98
C7 H7B 0.98
C7 H7C 0.98
C8 H8A 0.98
C8 H8B 0.98
C8 H8C 0.98
C9 C10 1.499(2)
C10 C19 1.411(2)
C10 C11 1.415(2)
C11 N4 1.4005(18)
C11 C12 1.445(2)
C12 C14 1.388(2)
C12 C13 1.506(2)
C13 H13A 0.98
C13 H13B 0.98
C13 H13C 0.98
C14 C17 1.415(2)
C14 C15 1.505(2)
C15 C16 1.526(3)
C15 H15A 0.99
C15 H15B 0.99
C16 H16A 0.98
C16 H16B 0.98
C16 H16C 0.98
C17 N4 1.3362(19)
C17 C18 1.497(2)
C18 H18A 0.98
C18 H18B 0.98
C18 H18C 0.98
C19 N3 1.4062(19)
C19 C20 1.445(2)
C20 C24 1.391(2)
C20 C23 1.504(2)
C21 C24 1.508(2)
C21 C22 1.534(2)
C21 H21A 0.99
C21 H21B 0.99
C22 H22A 0.98
C22 H22B 0.98
C22 H22C 0.98
C23 H23A 0.98
C23 H23B 0.98
C23 H23C 0.98
C24 C26 1.415(2)
C25 C26 1.506(2)
C25 H25A 0.98
C25 H25B 0.98
C25 H25C 0.98
C26 N3 1.338(2)
C27 C28 1.498(2)
C27 H27A 0.98
C27 H27B 0.98
C27 H27C 0.98
C28 N2 1.334(2)
C28 C31 1.417(2)
C29 C30 1.522(2)
C29 H29A 0.98
C29 H29B 0.98
C29 H29C 0.98
C30 C31 1.506(2)
C30 H30A 0.99
C30 H30B 0.99
C31 C32 1.388(2)
C32 C34 1.450(2)
C32 C33 1.500(2)
C33 H33A 0.98
C33 H33B 0.98
C33 H33C 0.98
C34 N2 1.4070(18)
C34 C35 1.411(2)
C35 C36 1.418(2)
C35 C52 1.500(2)
C36 N1 1.3984(19)
C36 C37 1.446(2)
C37 C41 1.391(2)
C37 C38 1.504(2)
C38 H38A 0.98
C38 H38B 0.98
C38 H38C 0.98
C39 C40 1.522(3)
C39 H39A 0.98
C39 H39B 0.98
C39 H39C 0.98
C40 C41 1.506(2)
C40 H40A 0.99
C40 H40B 0.99
C41 C42 1.419(2)
C42 N1 1.339(2)
C42 C43 1.499(2)
C43 H43A 0.98
C43 H43B 0.98
C43 H43C 0.98
C44 C45 1.511(2)
C44 H44A 0.98
C44 H44B 0.98
C44 H44C 0.98
C45 C46 1.389(2)
C45 C47 1.392(2)
C46 C48 1.395(2)
C46 H46 0.95
C47 C51 1.398(2)
C47 H47 0.95
C48 C52 1.398(2)
C48 C49 1.510(2)
C49 H49A 0.98
C49 H49B 0.98
C49 H49C 0.98
C50 C51 1.512(2)
C50 H50A 0.98
C50 H50B 0.98
C50 H50C 0.98
C51 C52 1.403(2)
N1 Zn1 1.9657(13)
N2 Zn1 1.9695(14)
N3 Zn1 1.9607(13)
N4 Zn1 1.9743(13)
